data_1529367
loop_
_publ_author_name
'Andrella, Nicholas O.'
'Sicard, Alexandre J.'
'Gorelsky, Serge I.'
'Korobkov, Ilia'
'Baker, R. Tom'

_publ_section_title
;
 A T-shaped Ni[\k2-(CF2)4--] NHC complex: unusual Csp3--F and M--CFbond
 functionalization reactions
;
_journal_issue 11
_journal_name_full 'Chem. Sci.'
_journal_page_first 6392
_journal_paper_doi 10.1039/C5SC01886B
_journal_volume 6
_journal_year 2015
_chemical_formula_sum 'C33 H41 F7 N2 Ni O2'
_chemical_formula_weight 689.39
_chemical_name_common '[Ni[k3-(CF2)3CF(O2CCH3)-}(SIPr)] '
_chemical_name_systematic
; 
 ? 
;
_space_group_crystal_system monoclinic
_space_group_IT_number 14
_space_group_name_Hall '-P 2ybc'
_space_group_name_H-M_alt 'P 1 21/c 1'
_symmetry_space_group_name_Hall '-P 2ybc'
_symmetry_space_group_name_H-M 'P 1 21/c 1'
_atom_sites_solution_hydrogens geom
_audit_creation_method SHELXL-2013
_audit_update_record
;
2015-02-17 deposited with the CCDC.
2015-07-28 downloaded from the CCDC.
;
_cell_angle_alpha 90
_cell_angle_beta 92.180(2)
_cell_angle_gamma 90
_cell_formula_units_Z 4
_cell_length_a 9.7181(4)
_cell_length_b 18.2160(7)
_cell_length_c 19.2228(7)
_cell_measurement_reflns_used 5916
_cell_measurement_temperature 200(2)
_cell_measurement_theta_max 23.25
_cell_measurement_theta_min 2.57
_cell_volume 3400.5(2)
_computing_cell_refinement 'APEX II, Bruker (2009)'
_computing_data_collection 'APEX II, Bruker (2009)'
_computing_data_reduction 'XPREP, Bruker (2009)'
_computing_molecular_graphics 'SHELXTL, Bruker (2004)'
_computing_publication_material 'SHELXTL, Bruker (2004)'
_computing_structure_refinement 'SHELXL-2013 (Sheldrick, 2013)'
_computing_structure_solution 'SHELXS-03 (Sheldrick, 2003)'
_diffrn_ambient_temperature 200(2)
_diffrn_measured_fraction_theta_full 0.791
_diffrn_measured_fraction_theta_max 0.977
_diffrn_measurement_device_type 'Bruker APEX-II CCD'
_diffrn_measurement_method '\f and \w scans'
_diffrn_radiation_type MoK\a
_diffrn_radiation_wavelength 0.71073
_diffrn_reflns_av_unetI/netI 0.0735
_diffrn_reflns_laue_measured_fraction_full 0.791
_diffrn_reflns_laue_measured_fraction_max 0.977
_diffrn_reflns_limit_h_max 10
_diffrn_reflns_limit_h_min -10
_diffrn_reflns_limit_k_max 20
_diffrn_reflns_limit_k_min 0
_diffrn_reflns_limit_l_max 21
_diffrn_reflns_limit_l_min 0
_diffrn_reflns_number 11781
_diffrn_reflns_point_group_measured_fraction_full 0.791
_diffrn_reflns_point_group_measured_fraction_max 0.977
_diffrn_reflns_theta_full 25.242
_diffrn_reflns_theta_max 23.430
_diffrn_reflns_theta_min 1.541
_exptl_absorpt_coefficient_mu 0.640
_exptl_absorpt_correction_T_max 0.744894
_exptl_absorpt_correction_T_min 0.535198
_exptl_absorpt_correction_type multi-scan
_exptl_absorpt_process_details 'SADABS, Bruker (2003)'
_exptl_crystal_colour yellow
_exptl_crystal_density_diffrn 1.347
_exptl_crystal_density_meas ?
_exptl_crystal_description block
_exptl_crystal_F_000 1440
_exptl_crystal_size_max 0.140
_exptl_crystal_size_mid 0.110
_exptl_crystal_size_min 0.090
_refine_diff_density_max 0.871
_refine_diff_density_min -0.423
_refine_diff_density_rms 0.070
_refine_ls_extinction_method none
_refine_ls_goodness_of_fit_ref 1.062
_refine_ls_hydrogen_treatment constr
_refine_ls_matrix_type full
_refine_ls_number_parameters 407
_refine_ls_number_reflns 6216
_refine_ls_number_restraints 0
_refine_ls_restrained_S_all 1.062
_refine_ls_R_factor_all 0.1053
_refine_ls_R_factor_gt 0.0687
_refine_ls_shift/su_max 0.000
_refine_ls_shift/su_mean 0.000
_refine_ls_structure_factor_coef Fsqd
_refine_ls_weighting_details 'w=1/[\s^2^(Fo^2^)+(0.0364P)^2^+11.4852P] where P=(Fo^2^+2Fc^2^)/3'
_refine_ls_weighting_scheme calc
_refine_ls_wR_factor_gt 0.1292
_refine_ls_wR_factor_ref 0.1475
_reflns_Friedel_coverage 0.000
_reflns_number_gt 4696
_reflns_number_total 6216
_reflns_threshold_expression 'I > 2\s(I)'
_cod_data_source_file c5sc01886b2.cif
_cod_data_source_block tb132_5
_cod_depositor_comments
;
The following automatic conversions were performed:

'_exptl_crystal_density_meas' value 'n/a' was changed to '?' - the
value is perceived as not measured.

Automatic conversion script
Id: cif_fix_values 3271 2015-04-21 07:52:19Z andrius 

 Adding full bibliography for 1529364--1529368.cif.
;
_cod_database_code 1529367
_shelx_space_group_comment
; 
The symmetry employed for this shelxl refinement is uniquely defined 
by the following loop, which should always be used as a source of 
symmetry information in preference to the above space-group names. 
They are only intended as comments. 
;
_shelx_estimated_absorpt_t_min 0.916
_shelx_estimated_absorpt_t_max 0.945
_shelxl_version_number 2013-4

loop_
_space_group_symop_operation_xyz
'x, y, z'
'-x, y+1/2, -z+1/2'
'-x, -y, -z'
'x, -y-1/2, z-1/2'

loop_
_atom_site_label
_atom_site_type_symbol
_atom_site_fract_x
_atom_site_fract_y
_atom_site_fract_z
_atom_site_U_iso_or_equiv
_atom_site_adp_type
_atom_site_occupancy
_atom_site_site_symmetry_order
_atom_site_calc_flag
_atom_site_refinement_flags_posn
_atom_site_refinement_flags_adp
Ni1 Ni 0.64607(8) 0.80806(4) 0.78121(4) 0.0286(2) Uani 1 1 d . .
F1 F 0.5860(4) 0.6593(2) 0.7936(3) 0.0607(13) Uani 1 1 d . .
F2 F 0.6183(4) 0.8300(2) 0.92527(19) 0.0468(10) Uani 1 1 d . .
F3 F 0.6599(4) 0.6920(2) 0.9293(2) 0.0588(11) Uani 1 1 d . .
F4 F 0.9242(4) 0.7177(2) 0.8123(2) 0.0555(11) Uani 1 1 d . .
F5 F 0.8244(5) 0.61694(19) 0.8457(2) 0.0558(12) Uani 1 1 d . .
F6 F 0.8669(5) 0.7321(2) 0.9465(2) 0.0585(12) Uani 1 1 d . .
F7 F 0.8197(4) 0.85194(18) 0.8841(2) 0.0448(10) Uani 1 1 d . .
O1 O 0.6412(5) 0.7940(2) 0.6796(2) 0.0415(12) Uani 1 1 d . .
O2 O 0.7365(5) 0.6870(3) 0.7109(2) 0.0478(12) Uani 1 1 d . .
N1 N 0.6099(5) 0.9712(2) 0.8023(3) 0.0241(11) Uani 1 1 d . .
N2 N 0.4344(5) 0.9129(2) 0.7561(2) 0.0250(11) Uani 1 1 d . .
C1 C 0.5656(6) 0.9048(3) 0.7808(3) 0.0243(13) Uani 1 1 d . .
C2 C 0.5119(6) 1.0301(3) 0.7827(4) 0.0344(16) Uani 1 1 d . .
H2A H 0.5412 1.0569 0.7410 0.041 Uiso 1 1 calc R U
H2B H 0.5012 1.0653 0.8214 0.041 Uiso 1 1 calc R U
C3 C 0.3797(6) 0.9873(3) 0.7674(4) 0.0321(15) Uani 1 1 d . .
H3A H 0.3184 0.9887 0.8074 0.039 Uiso 1 1 calc R U
H3B H 0.3294 1.0062 0.7254 0.039 Uiso 1 1 calc R U
C4 C 0.7498(6) 0.9935(3) 0.8180(3) 0.0270(14) Uani 1 1 d . .
C5 C 0.8445(7) 0.9929(3) 0.7648(3) 0.0309(15) Uani 1 1 d . .
C6 C 0.9748(7) 1.0234(3) 0.7805(4) 0.0409(17) Uani 1 1 d . .
H6A H 1.0415 1.0248 0.7456 0.049 Uiso 1 1 calc R U
C7 C 1.0069(7) 1.0512(3) 0.8452(4) 0.0402(18) Uani 1 1 d . .
H7A H 1.0956 1.0716 0.8546 0.048 Uiso 1 1 calc R U
C8 C 0.9133(7) 1.0501(3) 0.8966(4) 0.0392(17) Uani 1 1 d . .
H8A H 0.9387 1.0688 0.9414 0.047 Uiso 1 1 calc R U
C9 C 0.7817(6) 1.0221(3) 0.8843(3) 0.0278(14) Uani 1 1 d . .
C10 C 0.8146(7) 0.9632(4) 0.6926(4) 0.0433(18) Uani 1 1 d . .
H10A H 0.7194 0.9423 0.6917 0.052 Uiso 1 1 calc R U
C11 C 0.9134(9) 0.9007(5) 0.6757(5) 0.078(3) Uani 1 1 d . .
H11A H 0.9101 0.8629 0.7119 0.118 Uiso 1 1 calc R U
H11B H 1.0074 0.9200 0.6739 0.118 Uiso 1 1 calc R U
H11C H 0.8861 0.8792 0.6306 0.118 Uiso 1 1 calc R U
C12 C 0.8166(11) 1.0238(6) 0.6378(4) 0.090(3) Uani 1 1 d . .
H12A H 0.7523 1.0627 0.6500 0.135 Uiso 1 1 calc R U
H12B H 0.7890 1.0034 0.5922 0.135 Uiso 1 1 calc R U
H12C H 0.9098 1.0441 0.6360 0.135 Uiso 1 1 calc R U
C13 C 0.6791(7) 1.0225(3) 0.9417(3) 0.0350(15) Uani 1 1 d . .
H13A H 0.5962 0.9941 0.9250 0.042 Uiso 1 1 calc R U
C14 C 0.7369(8) 0.9859(4) 1.0076(4) 0.0466(18) Uani 1 1 d . .
H14A H 0.7659 0.9357 0.9969 0.070 Uiso 1 1 calc R U
H14B H 0.6658 0.9844 1.0424 0.070 Uiso 1 1 calc R U
H14C H 0.8163 1.0139 1.0260 0.070 Uiso 1 1 calc R U
C15 C 0.6330(8) 1.1013(4) 0.9573(4) 0.0495(19) Uani 1 1 d . .
H15A H 0.5975 1.1245 0.9142 0.074 Uiso 1 1 calc R U
H15B H 0.7117 1.1295 0.9763 0.074 Uiso 1 1 calc R U
H15C H 0.5605 1.1002 0.9913 0.074 Uiso 1 1 calc R U
C16 C 0.3518(6) 0.8552(3) 0.7249(3) 0.0301(14) Uani 1 1 d . .
C17 C 0.3344(6) 0.8542(3) 0.6526(3) 0.0348(16) Uani 1 1 d . .
C18 C 0.2591(8) 0.7959(4) 0.6231(4) 0.050(2) Uani 1 1 d . .
H18A H 0.2450 0.7931 0.5740 0.060 Uiso 1 1 calc R U
C19 C 0.2053(8) 0.7427(4) 0.6647(4) 0.057(2) Uani 1 1 d . .
H19A H 0.1575 0.7024 0.6438 0.068 Uiso 1 1 calc R U
C20 C 0.2192(7) 0.7467(4) 0.7357(4) 0.0486(19) Uani 1 1 d . .
H20A H 0.1784 0.7098 0.7631 0.058 Uiso 1 1 calc R U
C21 C 0.2916(6) 0.8033(3) 0.7684(3) 0.0323(14) Uani 1 1 d . .
C22 C 0.3889(7) 0.9135(4) 0.6051(3) 0.0404(17) Uani 1 1 d . .
H22A H 0.4487 0.9468 0.6346 0.049 Uiso 1 1 calc R U
C23 C 0.4761(9) 0.8843(5) 0.5472(4) 0.065(2) Uani 1 1 d . .
H23A H 0.5524 0.8552 0.5673 0.097 Uiso 1 1 calc R U
H23B H 0.5130 0.9256 0.5210 0.097 Uiso 1 1 calc R U
H23C H 0.4191 0.8535 0.5158 0.097 Uiso 1 1 calc R U
C24 C 0.2698(9) 0.9599(5) 0.5744(4) 0.065(2) Uani 1 1 d . .
H24A H 0.2143 0.9784 0.6121 0.097 Uiso 1 1 calc R U
H24B H 0.2122 0.9295 0.5429 0.097 Uiso 1 1 calc R U
H24C H 0.3069 1.0013 0.5484 0.097 Uiso 1 1 calc R U
C25 C 0.2918(6) 0.8116(4) 0.8466(3) 0.0401(16) Uani 1 1 d . .
H25A H 0.3700 0.8447 0.8608 0.048 Uiso 1 1 calc R U
C26 C 0.3104(9) 0.7401(4) 0.8859(4) 0.062(2) Uani 1 1 d . .
H26A H 0.3962 0.7166 0.8728 0.092 Uiso 1 1 calc R U
H26B H 0.2326 0.7075 0.8745 0.092 Uiso 1 1 calc R U
H26C H 0.3143 0.7500 0.9361 0.092 Uiso 1 1 calc R U
C27 C 0.1584(7) 0.8491(4) 0.8664(4) 0.0471(18) Uani 1 1 d . .
H27A H 0.1484 0.8957 0.8412 0.071 Uiso 1 1 calc R U
H27B H 0.1610 0.8585 0.9166 0.071 Uiso 1 1 calc R U
H27C H 0.0801 0.8171 0.8540 0.071 Uiso 1 1 calc R U
C28 C 0.6959(8) 0.7359(4) 0.6638(4) 0.0428(18) Uani 1 1 d . .
C29 C 0.7247(10) 0.7158(5) 0.5915(4) 0.073(3) Uani 1 1 d . .
H29A H 0.6892 0.7542 0.5598 0.110 Uiso 1 1 calc R U
H29B H 0.6796 0.6691 0.5798 0.110 Uiso 1 1 calc R U
H29C H 0.8243 0.7109 0.5868 0.110 Uiso 1 1 calc R U
C30 C 0.6960(8) 0.7075(4) 0.7794(4) 0.0467(19) Uani 1 1 d . .
C31 C 0.8027(8) 0.6888(4) 0.8344(3) 0.0426(17) Uani 1 1 d . .
C32 C 0.7068(6) 0.8058(4) 0.8761(3) 0.0343(15) Uani 1 1 d . .
C39 C 0.7613(7) 0.7295(4) 0.8983(3) 0.0383(17) Uani 1 1 d . .

loop_
_atom_site_aniso_label
_atom_site_aniso_U_11
_atom_site_aniso_U_22
_atom_site_aniso_U_33
_atom_site_aniso_U_23
_atom_site_aniso_U_13
_atom_site_aniso_U_12
Ni1 0.0275(4) 0.0247(4) 0.0333(4) -0.0045(4) -0.0012(3) 0.0040(4)
F1 0.046(3) 0.040(2) 0.097(4) -0.010(2) 0.009(3) -0.015(2)
F2 0.044(2) 0.056(2) 0.041(2) -0.0020(19) 0.0090(19) 0.0157(19)
F3 0.069(3) 0.045(2) 0.063(3) 0.013(2) 0.026(2) -0.006(2)
F4 0.030(2) 0.059(3) 0.078(3) -0.010(2) 0.010(2) 0.0015(19)
F5 0.075(3) 0.029(2) 0.063(3) 0.0044(19) 0.003(2) 0.016(2)
F6 0.064(3) 0.063(3) 0.048(3) 0.008(2) -0.015(2) 0.019(2)
F7 0.036(2) 0.036(2) 0.061(3) -0.0019(19) -0.012(2) -0.0043(18)
O1 0.051(3) 0.040(3) 0.034(3) -0.009(2) -0.002(2) 0.011(2)
O2 0.064(3) 0.045(3) 0.035(3) -0.006(2) -0.001(2) 0.018(3)
N1 0.016(3) 0.019(2) 0.037(3) -0.003(2) -0.003(2) 0.003(2)
N2 0.019(3) 0.024(2) 0.032(3) -0.006(2) 0.000(2) 0.001(2)
C1 0.016(3) 0.033(3) 0.023(3) -0.003(3) 0.001(3) 0.001(3)
C2 0.024(4) 0.022(3) 0.056(4) -0.002(3) -0.010(3) 0.005(3)
C3 0.021(4) 0.026(3) 0.049(4) -0.002(3) -0.003(3) 0.006(3)
C4 0.021(3) 0.020(3) 0.040(4) 0.006(3) -0.004(3) 0.002(3)
C5 0.029(4) 0.025(3) 0.039(4) 0.003(3) 0.001(3) 0.006(3)
C6 0.022(4) 0.040(4) 0.060(5) 0.006(4) 0.004(3) -0.001(3)
C7 0.017(4) 0.039(4) 0.064(5) 0.003(4) -0.004(3) -0.008(3)
C8 0.032(4) 0.032(3) 0.052(4) -0.004(3) -0.015(4) -0.005(3)
C9 0.025(4) 0.016(3) 0.042(4) -0.001(3) -0.008(3) 0.004(3)
C10 0.038(4) 0.049(4) 0.043(4) 0.006(3) 0.009(3) -0.012(3)
C11 0.049(5) 0.103(7) 0.085(7) -0.041(6) 0.022(5) -0.004(5)
C12 0.113(9) 0.110(8) 0.047(5) 0.021(5) -0.004(6) -0.046(7)
C13 0.028(4) 0.037(3) 0.040(4) -0.009(3) -0.002(3) -0.004(3)
C14 0.050(5) 0.051(4) 0.039(4) -0.001(3) 0.000(4) -0.006(4)
C15 0.042(5) 0.057(4) 0.050(5) -0.014(4) 0.004(4) 0.009(4)
C16 0.018(3) 0.029(3) 0.043(4) -0.006(3) -0.002(3) 0.001(3)
C17 0.023(4) 0.046(4) 0.036(4) -0.008(3) 0.004(3) 0.000(3)
C18 0.052(5) 0.056(5) 0.041(4) -0.024(4) -0.005(4) -0.011(4)
C19 0.049(5) 0.045(4) 0.076(6) -0.027(4) 0.001(5) -0.022(4)
C20 0.035(4) 0.047(4) 0.065(5) -0.011(4) 0.017(4) -0.008(3)
C21 0.023(3) 0.029(3) 0.045(4) -0.005(3) 0.002(3) -0.005(3)
C22 0.043(4) 0.046(4) 0.032(4) -0.004(3) -0.001(3) -0.003(3)
C23 0.066(6) 0.083(6) 0.045(5) 0.003(4) 0.012(4) 0.012(5)
C24 0.061(6) 0.072(6) 0.061(5) 0.006(5) 0.003(5) 0.008(5)
C25 0.027(4) 0.043(4) 0.050(4) 0.006(4) 0.000(3) -0.009(3)
C26 0.064(6) 0.056(5) 0.066(5) 0.017(4) 0.016(5) 0.005(4)
C27 0.033(4) 0.054(4) 0.054(5) -0.014(4) 0.003(4) 0.003(4)
C28 0.054(5) 0.037(4) 0.038(4) -0.005(3) 0.001(4) 0.004(4)
C29 0.117(8) 0.069(6) 0.033(4) -0.012(4) 0.002(5) 0.039(5)
C30 0.055(5) 0.042(4) 0.042(4) -0.007(3) -0.001(4) 0.000(3)
C31 0.055(5) 0.026(3) 0.047(4) 0.005(3) 0.002(4) 0.005(4)
C32 0.028(4) 0.043(4) 0.032(3) -0.003(3) 0.005(3) -0.001(3)
C39 0.044(4) 0.036(4) 0.036(4) 0.007(3) 0.003(3) 0.001(3)

loop_
_atom_type_symbol
_atom_type_description
_atom_type_scat_dispersion_real
_atom_type_scat_dispersion_imag
_atom_type_scat_source
C C 0.0033 0.0016 'International Tables Vol C Tables 4.2.6.8 and 6.1.1.4'
H H 0.0000 0.0000 'International Tables Vol C Tables 4.2.6.8 and 6.1.1.4'
N N 0.0061 0.0033 'International Tables Vol C Tables 4.2.6.8 and 6.1.1.4'
O O 0.0106 0.0060 'International Tables Vol C Tables 4.2.6.8 and 6.1.1.4'
F F 0.0171 0.0103 'International Tables Vol C Tables 4.2.6.8 and 6.1.1.4'
Ni Ni 0.3393 1.1124 'International Tables Vol C Tables 4.2.6.8 and 6.1.1.4'

loop_
_geom_angle_atom_site_label_1
_geom_angle_atom_site_label_2
_geom_angle_atom_site_label_3
_geom_angle
C30 Ni1 C32 85.8(3)
C30 Ni1 C1 170.9(3)
C32 Ni1 C1 97.8(3)
C30 Ni1 O1 81.5(2)
C32 Ni1 O1 161.1(2)
C1 Ni1 O1 96.9(2)
C28 O1 Ni1 111.3(4)
C28 O2 C30 111.6(5)
C1 N1 C4 127.4(5)
C1 N1 C2 112.3(4)
C4 N1 C2 116.3(4)
C1 N2 C16 124.8(5)
C1 N2 C3 112.9(4)
C16 N2 C3 122.3(5)
N1 C1 N2 107.3(5)
N1 C1 Ni1 134.1(4)
N2 C1 Ni1 118.6(4)
N1 C2 C3 102.1(4)
N2 C3 C2 101.1(4)
C9 C4 C5 122.6(6)
C9 C4 N1 118.0(5)
C5 C4 N1 119.0(5)
C4 C5 C6 116.8(6)
C4 C5 C10 124.5(6)
C6 C5 C10 118.7(6)
C7 C6 C5 120.9(7)
C6 C7 C8 121.1(6)
C7 C8 C9 121.1(6)
C8 C9 C4 117.5(6)
C8 C9 C13 120.2(6)
C4 C9 C13 122.3(5)
C5 C10 C12 111.6(6)
C5 C10 C11 111.2(6)
C12 C10 C11 111.5(7)
C9 C13 C14 111.8(5)
C9 C13 C15 110.5(5)
C14 C13 C15 110.4(6)
C17 C16 C21 123.1(5)
C17 C16 N2 118.1(5)
C21 C16 N2 118.8(6)
C16 C17 C18 117.2(6)
C16 C17 C22 123.8(6)
C18 C17 C22 118.9(6)
C19 C18 C17 120.3(7)
C20 C19 C18 121.3(6)
C19 C20 C21 121.4(7)
C20 C21 C16 116.6(6)
C20 C21 C25 120.5(6)
C16 C21 C25 122.7(5)
C23 C22 C17 114.0(6)
C23 C22 C24 110.1(6)
C17 C22 C24 110.3(6)
C21 C25 C26 114.1(6)
C21 C25 C27 108.9(5)
C26 C25 C27 110.2(6)
O1 C28 O2 122.2(6)
O1 C28 C29 123.2(7)
O2 C28 C29 114.6(6)
F1 C30 O2 104.5(5)
F1 C30 C31 103.4(5)
O2 C30 C31 112.5(6)
F1 C30 Ni1 113.5(5)
O2 C30 Ni1 110.3(5)
C31 C30 Ni1 112.3(5)
F5 C31 F4 107.0(6)
F5 C31 C30 116.0(6)
F4 C31 C30 106.0(5)
F5 C31 C39 113.2(6)
F4 C31 C39 108.9(6)
C30 C31 C39 105.4(6)
F2 C32 F7 104.0(5)
F2 C32 C39 108.4(5)
F7 C32 C39 104.7(5)
F2 C32 Ni1 118.3(4)
F7 C32 Ni1 108.1(4)
C39 C32 Ni1 112.1(4)
F3 C39 F6 105.1(5)
F3 C39 C31 109.5(5)
F6 C39 C31 110.9(6)
F3 C39 C32 109.1(5)
F6 C39 C32 113.6(5)
C31 C39 C32 108.5(5)

loop_
_geom_bond_atom_site_label_1
_geom_bond_atom_site_label_2
_geom_bond_distance
Ni1 C30 1.895(7)
Ni1 C32 1.896(6)
Ni1 C1 1.928(6)
Ni1 O1 1.969(4)
F1 C30 1.418(8)
F2 C32 1.375(7)
F3 C39 1.355(8)
F4 C31 1.375(8)
F5 C31 1.343(7)
F6 C39 1.358(8)
F7 C32 1.386(7)
O1 C28 1.227(8)
O2 C28 1.320(8)
O2 C30 1.437(8)
N1 C1 1.343(7)
N1 C4 1.440(7)
N1 C2 1.474(7)
N2 C1 1.351(7)
N2 C16 1.439(7)
N2 C3 1.475(7)
C2 C3 1.521(8)
C4 C9 1.401(8)
C4 C5 1.402(9)
C5 C6 1.405(9)
C5 C10 1.507(9)
C6 C7 1.368(10)
C7 C8 1.369(10)
C8 C9 1.388(9)
C9 C13 1.514(9)
C10 C12 1.526(10)
C10 C11 1.533(11)
C13 C14 1.521(9)
C13 C15 1.537(9)
C16 C17 1.393(9)
C16 C21 1.405(9)
C17 C18 1.398(9)
C17 C22 1.523(9)
C18 C19 1.373(10)
C19 C20 1.367(10)
C20 C21 1.387(9)
C21 C25 1.510(9)
C22 C23 1.521(10)
C22 C24 1.533(10)
C25 C26 1.514(9)
C25 C27 1.527(9)
C28 C29 1.475(9)
C30 C31 1.492(10)
C31 C39 1.502(9)
C32 C39 1.542(9)

loop_
_geom_torsion_atom_site_label_1
_geom_torsion_atom_site_label_2
_geom_torsion_atom_site_label_3
_geom_torsion_atom_site_label_4
_geom_torsion
C4 N1 C1 N2 -165.1(5)
C2 N1 C1 N2 -8.5(7)
C4 N1 C1 Ni1 17.0(10)
C2 N1 C1 Ni1 173.6(5)
C16 N2 C1 N1 176.8(5)
C3 N2 C1 N1 -6.0(7)
C16 N2 C1 Ni1 -4.9(8)
C3 N2 C1 Ni1 172.3(4)
C1 N1 C2 C3 18.5(7)
C4 N1 C2 C3 177.9(5)
C1 N2 C3 C2 16.8(7)
C16 N2 C3 C2 -165.9(6)
N1 C2 C3 N2 -19.5(6)
C1 N1 C4 C9 -123.5(6)
C2 N1 C4 C9 80.7(7)
C1 N1 C4 C5 63.0(8)
C2 N1 C4 C5 -92.8(7)
C9 C4 C5 C6 -0.6(8)
N1 C4 C5 C6 172.5(5)
C9 C4 C5 C10 -179.6(6)
N1 C4 C5 C10 -6.4(8)
C4 C5 C6 C7 0.9(9)
C10 C5 C6 C7 179.9(6)
C5 C6 C7 C8 0.1(10)
C6 C7 C8 C9 -1.3(10)
C7 C8 C9 C4 1.6(9)
C7 C8 C9 C13 -179.1(6)
C5 C4 C9 C8 -0.6(8)
N1 C4 C9 C8 -173.8(5)
C5 C4 C9 C13 -179.9(5)
N1 C4 C9 C13 6.9(8)
C4 C5 C10 C12 114.3(8)
C6 C5 C10 C12 -64.6(9)
C4 C5 C10 C11 -120.4(7)
C6 C5 C10 C11 60.6(8)
C8 C9 C13 C14 -53.6(7)
C4 C9 C13 C14 125.7(6)
C8 C9 C13 C15 69.8(7)
C4 C9 C13 C15 -110.9(6)
C1 N2 C16 C17 -102.5(7)
C3 N2 C16 C17 80.5(7)
C1 N2 C16 C21 78.2(8)
C3 N2 C16 C21 -98.8(7)
C21 C16 C17 C18 -3.5(9)
N2 C16 C17 C18 177.2(6)
C21 C16 C17 C22 174.7(6)
N2 C16 C17 C22 -4.6(9)
C16 C17 C18 C19 0.2(10)
C22 C17 C18 C19 -178.2(7)
C17 C18 C19 C20 2.5(12)
C18 C19 C20 C21 -1.9(12)
C19 C20 C21 C16 -1.3(10)
C19 C20 C21 C25 172.9(7)
C17 C16 C21 C20 4.1(9)
N2 C16 C21 C20 -176.6(5)
C17 C16 C21 C25 -169.9(6)
N2 C16 C21 C25 9.4(9)
C16 C17 C22 C23 127.2(7)
C18 C17 C22 C23 -54.6(9)
C16 C17 C22 C24 -108.4(7)
C18 C17 C22 C24 69.9(8)
C20 C21 C25 C26 43.4(9)
C16 C21 C25 C26 -142.8(6)
C20 C21 C25 C27 -80.2(8)
C16 C21 C25 C27 93.6(7)
Ni1 O1 C28 O2 7.4(9)
Ni1 O1 C28 C29 -171.1(7)
C30 O2 C28 O1 5.8(10)
C30 O2 C28 C29 -175.6(7)
C28 O2 C30 F1 106.1(6)
C28 O2 C30 C31 -142.5(6)
C28 O2 C30 Ni1 -16.3(7)
C32 Ni1 C30 F1 92.5(5)
O1 Ni1 C30 F1 -101.4(5)
C32 Ni1 C30 O2 -150.6(5)
O1 Ni1 C30 O2 15.5(5)
C32 Ni1 C30 C31 -24.2(5)
O1 Ni1 C30 C31 141.8(6)
F1 C30 C31 F5 44.7(8)
O2 C30 C31 F5 -67.4(8)
Ni1 C30 C31 F5 167.4(5)
F1 C30 C31 F4 163.3(5)
O2 C30 C31 F4 51.2(7)
Ni1 C30 C31 F4 -74.0(6)
F1 C30 C31 C39 -81.4(6)
O2 C30 C31 C39 166.5(5)
Ni1 C30 C31 C39 41.4(7)
C30 Ni1 C32 F2 -126.7(5)
C1 Ni1 C32 F2 44.8(5)
O1 Ni1 C32 F2 -174.3(5)
C30 Ni1 C32 F7 115.6(4)
C1 Ni1 C32 F7 -72.9(4)
O1 Ni1 C32 F7 68.0(9)
C30 Ni1 C32 C39 0.6(5)
C1 Ni1 C32 C39 172.2(4)
O1 Ni1 C32 C39 -46.9(10)
F5 C31 C39 F3 -47.9(8)
F4 C31 C39 F3 -166.7(5)
C30 C31 C39 F3 79.9(6)
F5 C31 C39 F6 67.6(7)
F4 C31 C39 F6 -51.2(7)
C30 C31 C39 F6 -164.6(5)
F5 C31 C39 C32 -167.0(6)
F4 C31 C39 C32 74.3(7)
C30 C31 C39 C32 -39.1(7)
F2 C32 C39 F3 35.6(7)
F7 C32 C39 F3 146.1(5)
Ni1 C32 C39 F3 -96.9(5)
F2 C32 C39 F6 -81.3(7)
F7 C32 C39 F6 29.3(7)
Ni1 C32 C39 F6 146.2(5)
F2 C32 C39 C31 154.8(5)
F7 C32 C39 C31 -94.6(6)
Ni1 C32 C39 C31 22.3(7)
